data_4516735
loop_
_publ_author_name
'Li, Long'
'Chen, Xiu-Mei'
'Wang, Ze-Shu'
'Zhou, Bo'
'Liu, Xin'
'Lu, Xin'
'Ye, Long-Wu'

_publ_section_title
;
 Reversal of Regioselectivity in Catalytic Arene-Ynamide Cyclization:
 Direct Synthesis of Valuable Azepino[4,5-b]indoles and \b-Carbolines and
 DFT Calculations
;
_journal_issue 6
_journal_name_full 'ACS Catalysis'
_journal_page_first 4004
_journal_paper_doi 10.1021/acscatal.7b01038
_journal_volume 7
_journal_year 2017
_chemical_absolute_configuration ad
_chemical_formula_moiety 'C21 H24 N2 O2 S'
_chemical_formula_sum 'C21 H24 N2 O2 S'
_chemical_formula_weight 368.48
_space_group_crystal_system monoclinic
_space_group_IT_number 4
_space_group_name_Hall 'P 2yb'
_space_group_name_H-M_alt 'P 1 21 1'
_atom_sites_solution_hydrogens geom
_atom_sites_solution_primary direct
_atom_sites_solution_secondary difmap
_audit_creation_date 2016-08-31
_audit_creation_method
;
Olex2 1.2
(compiled 2016.08.25 svn.r3337 for OlexSys, GUI svn.r5221)
;
_cell_angle_alpha 90.00
_cell_angle_beta 92.913(3)
_cell_angle_gamma 90.00
_cell_formula_units_Z 4
_cell_length_a 9.6188(3)
_cell_length_b 16.8151(5)
_cell_length_c 11.4121(3)
_cell_measurement_reflns_used 8697
_cell_measurement_temperature 173.01(10)
_cell_measurement_theta_max 74.8290
_cell_measurement_theta_min 3.8560
_cell_volume 1843.42(9)
_computing_cell_refinement
;
CrysAlisPro, Agilent Technologies,
Version 1.171.37.35 (release 13-08-2014 CrysAlis171 .NET)
(compiled Aug 13 2014,18:06:01)
;
_computing_data_collection
;
CrysAlisPro, Agilent Technologies,
Version 1.171.37.35 (release 13-08-2014 CrysAlis171 .NET)
(compiled Aug 13 2014,18:06:01)
;
_computing_data_reduction
;
CrysAlisPro, Agilent Technologies,
Version 1.171.37.35 (release 13-08-2014 CrysAlis171 .NET)
(compiled Aug 13 2014,18:06:01)
;
_computing_molecular_graphics 'Olex2 (Dolomanov et al., 2009)'
_computing_publication_material 'Olex2 (Dolomanov et al., 2009)'
_computing_structure_refinement 'ShelXL (Sheldrick, 2015)'
_computing_structure_solution 'SIR2004 (Burla et al., 2007)'
_diffrn_ambient_temperature 173.15
_diffrn_detector_area_resol_mean 10.4741
_diffrn_detector_type Atlas
_diffrn_measured_fraction_theta_full 1.000
_diffrn_measured_fraction_theta_max 1.000
_diffrn_measurement_details
;
#__ type_ start__ end____ width___ exp.time_
  1 omega -117.00  -15.00   1.0000    1.0000
omega____ theta____ kappa____ phi______ frames
    -      -40.8797  -37.0000 -180.0000 102

#__ type_ start__ end____ width___ exp.time_
  2 omega  -49.00   35.00   1.0000    1.0000
omega____ theta____ kappa____ phi______ frames
    -      -40.8797   37.0000 -180.0000 84

#__ type_ start__ end____ width___ exp.time_
  3 omega    1.00   83.00   1.0000    1.0000
omega____ theta____ kappa____ phi______ frames
    -       40.8797  -99.0000   90.0000 82

#__ type_ start__ end____ width___ exp.time_
  4 omega    1.00   83.00   1.0000    1.0000
omega____ theta____ kappa____ phi______ frames
    -       40.8797  -99.0000   60.0000 82

#__ type_ start__ end____ width___ exp.time_
  5 omega  100.00  178.00   1.0000    2.0000
omega____ theta____ kappa____ phi______ frames
    -      109.8067  113.0000  -20.0000 78

#__ type_ start__ end____ width___ exp.time_
  6 omega   79.00  178.00   1.0000    2.0000
omega____ theta____ kappa____ phi______ frames
    -      109.8067   61.0000   90.0000 99

#__ type_ start__ end____ width___ exp.time_
  7 omega   36.00  140.00   1.0000    2.0000
omega____ theta____ kappa____ phi______ frames
    -      109.8067  -61.0000 -150.0000 104

#__ type_ start__ end____ width___ exp.time_
  8 omega   79.00  178.00   1.0000    2.0000
omega____ theta____ kappa____ phi______ frames
    -      109.8067   30.0000  -90.0000 99

#__ type_ start__ end____ width___ exp.time_
  9 omega   35.00   98.00   1.0000    2.0000
omega____ theta____ kappa____ phi______ frames
    -      109.8067  -45.0000  120.0000 63

#__ type_ start__ end____ width___ exp.time_
 10 omega   32.00   90.00   1.0000    2.0000
omega____ theta____ kappa____ phi______ frames
    -      109.8067  -30.0000  -90.0000 58

#__ type_ start__ end____ width___ exp.time_
 11 omega   32.00   90.00   1.0000    2.0000
omega____ theta____ kappa____ phi______ frames
    -      109.8067  -30.0000  -30.0000 58

#__ type_ start__ end____ width___ exp.time_
 12 omega   35.00  121.00   1.0000    2.0000
omega____ theta____ kappa____ phi______ frames
    -      109.8067 -125.0000   30.0000 86

#__ type_ start__ end____ width___ exp.time_
 13 omega -115.00  -11.00   1.0000    1.0000
omega____ theta____ kappa____ phi______ frames
    -      -40.8797  -57.0000  -60.0000 104

#__ type_ start__ end____ width___ exp.time_
 14 omega  -49.00   35.00   1.0000    1.0000
omega____ theta____ kappa____ phi______ frames
    -      -40.8797   37.0000  -30.0000 84

#__ type_ start__ end____ width___ exp.time_
 15 omega -120.00   -7.00   1.0000    1.0000
omega____ theta____ kappa____ phi______ frames
    -      -40.8797  -77.0000   60.0000 113

#__ type_ start__ end____ width___ exp.time_
 16 omega   79.00  178.00   1.0000    2.0000
omega____ theta____ kappa____ phi______ frames
    -      109.8067   30.0000 -180.0000 99

#__ type_ start__ end____ width___ exp.time_
 17 omega   26.00  109.00   1.0000    2.0000
omega____ theta____ kappa____ phi______ frames
    -      109.8067  -94.0000   90.0000 83

#__ type_ start__ end____ width___ exp.time_
 18 omega   32.00   90.00   1.0000    2.0000
omega____ theta____ kappa____ phi______ frames
    -      109.8067  -30.0000   60.0000 58

#__ type_ start__ end____ width___ exp.time_
 19 omega   82.00  129.00   1.0000    2.0000
omega____ theta____ kappa____ phi______ frames
    -      109.8067   45.0000   60.0000 47

#__ type_ start__ end____ width___ exp.time_
 20 omega   48.00  178.00   1.0000    2.0000
omega____ theta____ kappa____ phi______ frames
    -      109.8067   15.0000   30.0000 130
;
_diffrn_measurement_device 'four-circle diffractometer'
_diffrn_measurement_device_type 'SuperNova, Dual, Cu at zero, Atlas'
_diffrn_measurement_method '\w scans'
_diffrn_radiation_monochromator graphite
_diffrn_radiation_type MoK\a
_diffrn_radiation_wavelength 0.71000
_diffrn_reflns_av_R_equivalents 0.0722
_diffrn_reflns_av_unetI/netI 0.0640
_diffrn_reflns_limit_h_max 10
_diffrn_reflns_limit_h_min -10
_diffrn_reflns_limit_k_max 18
_diffrn_reflns_limit_k_min -19
_diffrn_reflns_limit_l_max 12
_diffrn_reflns_limit_l_min -12
_diffrn_reflns_number 15316
_diffrn_reflns_theta_full 23.79
_diffrn_reflns_theta_max 23.79
_diffrn_reflns_theta_min 1.78
_diffrn_source 'fine-focus sealed tube'
_exptl_absorpt_coefficient_mu 0.194
_exptl_absorpt_correction_T_max 1.00000
_exptl_absorpt_correction_T_min 0.70486
_exptl_absorpt_correction_type multi-scan
_exptl_absorpt_process_details
;
CrysAlisPro, Agilent Technologies,
Version 1.171.37.35 (release 13-08-2014 CrysAlis171 .NET)
(compiled Aug 13 2014,18:06:01)
Empirical absorption correction using spherical harmonics,
 implemented in SCALE3 ABSPACK scaling algorithm.
;
_exptl_crystal_colour colourless
_exptl_crystal_colour_primary colourless
_exptl_crystal_density_diffrn 1.328
_exptl_crystal_density_method 'not measured'
_exptl_crystal_description plate
_exptl_crystal_F_000 784
_exptl_crystal_size_max 0.5
_exptl_crystal_size_mid 0.15
_exptl_crystal_size_min 0.1
_refine_diff_density_max 1.096
_refine_diff_density_min -0.449
_refine_diff_density_rms 0.121
_refine_ls_abs_structure_details 'Flack H D (1983), Acta Cryst. A39, 876-881'
_refine_ls_abs_structure_Flack -1.53(13)
_refine_ls_extinction_method none
_refine_ls_goodness_of_fit_ref 1.116
_refine_ls_hydrogen_treatment constr
_refine_ls_matrix_type full
_refine_ls_number_parameters 475
_refine_ls_number_reflns 5320
_refine_ls_number_restraints 1
_refine_ls_restrained_S_all 1.116
_refine_ls_R_factor_all 0.0810
_refine_ls_R_factor_gt 0.0778
_refine_ls_shift/su_max 0.000
_refine_ls_shift/su_mean 0.000
_refine_ls_structure_factor_coef Fsqd
_refine_ls_weighting_details 'calc w=1/[\s^2^(Fo^2^)+(0.1280P)^2^+3.3922P] where P=(Fo^2^+2Fc^2^)/3'
_refine_ls_weighting_scheme calc
_refine_ls_wR_factor_gt 0.2110
_refine_ls_wR_factor_ref 0.2152
_reflns_number_gt 5050
_reflns_number_total 5320
_reflns_threshold_expression >2sigma(I)
_cod_data_source_file cs7b01038_si_003.cif
_cod_data_source_block lr-20160805
_cod_original_cell_volume 1843.42(10)
_cod_database_code 4516735
_olex2_refinement_description
;
1. Fixed Uiso
 At 1.2 times of:
  All C(H) groups, All C(H,H) groups
 At 1.5 times of:
  All C(H,H,H) groups
2.a Ternary CH refined with riding coordinates:
 C15(H15), C11(H11), C36(H36), C32(H32)
2.b Secondary CH2 refined with riding coordinates:
 C14(H14A,H14B), C10(H10A,H10B), C31(H31A,H31B), C35(H35A,H35B)
2.c Aromatic/amide H refined with riding coordinates:
 C4(H4), C25(H25), C38(H38), C26(H26), C28(H28), C17(H17), C40(H40), C18(H18),
 C21(H21), C42(H42), C5(H5), C20(H20), C39(H39), C19(H19), C7(H7), C27(H27),
 C6(H6), C41(H41)
2.d Idealised Me refined as rotating group:
 C34(H34A,H34B,H34C), C9(H9A,H9B,H9C), C13(H13A,H13B,H13C), C12(H12A,H12B,
 H12C), C30(H30A,H30B,H30C), C33(H33A,H33B,H33C)
;
_olex2_submission_special_instructions 'No special instructions were received'

loop_
_space_group_symop_id
_space_group_symop_operation_xyz
1 'x, y, z'
2 '-x, y+1/2, -z'

loop_
_atom_site_label
_atom_site_type_symbol
_atom_site_fract_x
_atom_site_fract_y
_atom_site_fract_z
_atom_site_U_iso_or_equiv
_atom_site_adp_type
_atom_site_occupancy
_atom_site_calc_flag
_atom_site_refinement_flags_posn
S2 S -0.96668(15) -0.24062(9) -0.32792(12) 0.0196(4) Uani 1 d .
S1 S -0.54324(15) -0.70847(9) -0.81342(12) 0.0204(4) Uani 1 d .
O4 O -1.1104(4) -0.2360(3) -0.3555(3) 0.0214(9) Uani 1 d .
O3 O -0.8714(5) -0.2038(3) -0.4047(4) 0.0276(10) Uani 1 d .
O2 O -0.6499(5) -0.7429(3) -0.8886(4) 0.0293(10) Uani 1 d .
O1 O -0.4016(4) -0.7136(3) -0.8429(4) 0.0246(9) Uani 1 d .
N4 N -0.9259(5) -0.3337(3) -0.3168(4) 0.0229(11) Uani 1 d .
N3 N -0.9740(5) -0.3464(3) 0.0396(4) 0.0203(11) Uani 1 d .
C29 C -0.8463(6) -0.3361(4) 0.0963(5) 0.0206(13) Uani 1 d .
N1 N -0.4733(5) -0.6013(3) -0.4432(4) 0.0203(11) Uani 1 d .
N2 N -0.5800(5) -0.6153(3) -0.7991(4) 0.0237(12) Uani 1 d .
C3 C -0.7094(6) -0.5965(4) -0.4591(5) 0.0207(13) Uani 1 d .
C4 C -0.8427(7) -0.6067(4) -0.4214(6) 0.0256(14) Uani 1 d .
H4 H -0.9221 -0.5940 -0.4708 0.031 Uiso 1 calc R
C25 C -0.6030(6) -0.3496(4) 0.0555(5) 0.0225(13) Uani 1 d .
H25 H -0.5321 -0.3624 0.0037 0.027 Uiso 1 calc R
C24 C -0.7414(6) -0.3558(4) 0.0189(5) 0.0204(13) Uani 1 d .
C37 C -1.1576(6) -0.4630(4) -0.1267(5) 0.0207(13) Uani 1 d .
C15 C -0.4030(7) -0.5608(4) -0.6441(5) 0.0234(13) Uani 1 d .
H15 H -0.3400 -0.6081 -0.6400 0.028 Uiso 1 calc R
C11 C -0.7261(6) -0.5936(4) -0.7842(5) 0.0234(14) Uani 1 d .
H11 H -0.7791 -0.6438 -0.7717 0.028 Uiso 1 calc R
C16 C -0.3127(6) -0.4870(4) -0.6206(5) 0.0211(13) Uani 1 d .
C14 C -0.4697(6) -0.5566(4) -0.7713(5) 0.0224(14) Uani 1 d .
H14A H -0.5090 -0.5027 -0.7842 0.027 Uiso 1 calc R
H14B H -0.3952 -0.5638 -0.8271 0.027 Uiso 1 calc R
C36 C -1.0768(7) -0.3880(4) -0.1574(5) 0.0235(14) Uani 1 d .
H36 H -1.1411 -0.3416 -0.1516 0.028 Uiso 1 calc R
C1 C -0.5128(7) -0.5733(4) -0.5555(5) 0.0227(14) Uani 1 d .
C32 C -0.7766(6) -0.3537(4) -0.3044(5) 0.0226(13) Uani 1 d .
H32 H -0.7225 -0.3034 -0.2916 0.027 Uiso 1 calc R
C10 C -0.7388(7) -0.5410(4) -0.6744(6) 0.0264(15) Uani 1 d .
H10A H -0.7090 -0.4864 -0.6932 0.032 Uiso 1 calc R
H10B H -0.8379 -0.5386 -0.6552 0.032 Uiso 1 calc R
C8 C -0.5926(6) -0.6140(4) -0.3853(5) 0.0221(13) Uani 1 d .
C38 C -1.2991(6) -0.4607(4) -0.1145(5) 0.0240(14) Uani 1 d .
H38 H -1.3484 -0.4122 -0.1269 0.029 Uiso 1 calc R
C34 C -0.9366(6) -0.1960(4) -0.1888(5) 0.0225(14) Uani 1 d .
H34A H -0.9550 -0.1388 -0.1948 0.034 Uiso 1 calc GR
H34B H -0.8395 -0.2046 -0.1615 0.034 Uiso 1 calc GR
H34C H -0.9984 -0.2199 -0.1330 0.034 Uiso 1 calc GR
C26 C -0.5683(7) -0.3243(4) 0.1694(6) 0.0297(15) Uani 1 d .
H26 H -0.4733 -0.3189 0.1952 0.036 Uiso 1 calc R
C28 C -0.8104(7) -0.3110(4) 0.2121(6) 0.0246(14) Uani 1 d .
H28 H -0.8801 -0.2976 0.2648 0.029 Uiso 1 calc R
C17 C -0.1697(7) -0.4908(4) -0.6263(5) 0.0240(14) Uani 1 d .
H17 H -0.1265 -0.5403 -0.6412 0.029 Uiso 1 calc R
C31 C -0.7469(7) -0.4084(4) -0.1979(6) 0.0250(14) Uani 1 d .
H31A H -0.7805 -0.4627 -0.2178 0.030 Uiso 1 calc R
H31B H -0.6450 -0.4115 -0.1813 0.030 Uiso 1 calc R
C40 C -1.3004(8) -0.6003(4) -0.0677(6) 0.0316(16) Uani 1 d .
H40 H -1.3491 -0.6469 -0.0466 0.038 Uiso 1 calc R
C23 C -0.8154(7) -0.3803(4) -0.0882(5) 0.0222(13) Uani 1 d .
C18 C -0.0893(7) -0.4237(4) -0.6106(5) 0.0265(14) Uani 1 d .
H18 H 0.0089 -0.4275 -0.6144 0.032 Uiso 1 calc R
C9 C -0.3331(7) -0.6060(4) -0.3947(6) 0.0273(14) Uani 1 d .
H9A H -0.2733 -0.6292 -0.4528 0.041 Uiso 1 calc GR
H9B H -0.3304 -0.6395 -0.3244 0.041 Uiso 1 calc GR
H9C H -0.2997 -0.5526 -0.3738 0.041 Uiso 1 calc GR
C13 C -0.5548(6) -0.7538(4) -0.6743(5) 0.0227(14) Uani 1 d .
H13A H -0.6467 -0.7432 -0.6444 0.034 Uiso 1 calc GR
H13B H -0.4826 -0.7319 -0.6198 0.034 Uiso 1 calc GR
H13C H -0.5414 -0.8113 -0.6817 0.034 Uiso 1 calc GR
C22 C -0.9546(6) -0.3740(4) -0.0743(5) 0.0201(13) Uani 1 d .
C21 C -0.3721(7) -0.4143(4) -0.5979(5) 0.0231(13) Uani 1 d .
H21 H -0.4701 -0.4106 -0.5919 0.028 Uiso 1 calc R
C42 C -1.0870(7) -0.5351(4) -0.1108(5) 0.0257(14) Uani 1 d .
H42 H -0.9893 -0.5374 -0.1195 0.031 Uiso 1 calc R
C2 C -0.6551(7) -0.5691(4) -0.5684(5) 0.0267(14) Uani 1 d .
C5 C -0.8570(8) -0.6365(4) -0.3078(6) 0.0315(16) Uani 1 d .
H5 H -0.9474 -0.6458 -0.2807 0.038 Uiso 1 calc R
C12 C -0.7869(7) -0.5549(4) -0.8944(6) 0.0269(15) Uani 1 d .
H12A H -0.7311 -0.5082 -0.9130 0.040 Uiso 1 calc GR
H12B H -0.8828 -0.5384 -0.8823 0.040 Uiso 1 calc GR
H12C H -0.7862 -0.5929 -0.9594 0.040 Uiso 1 calc GR
C35 C -1.0307(6) -0.3924(4) -0.2862(5) 0.0214(13) Uani 1 d .
H35A H -0.9931 -0.4462 -0.3001 0.026 Uiso 1 calc R
H35B H -1.1140 -0.3854 -0.3398 0.026 Uiso 1 calc R
C20 C -0.2908(7) -0.3466(4) -0.5837(5) 0.0257(14) Uani 1 d .
H20 H -0.3333 -0.2967 -0.5700 0.031 Uiso 1 calc R
C39 C -1.3702(8) -0.5291(5) -0.0839(6) 0.0330(16) Uani 1 d .
H39 H -1.4676 -0.5268 -0.0742 0.040 Uiso 1 calc R
C30 C -1.1076(6) -0.3355(4) 0.0899(6) 0.0262(14) Uani 1 d .
H30A H -1.1430 -0.3871 0.1150 0.039 Uiso 1 calc GR
H30B H -1.1732 -0.3121 0.0310 0.039 Uiso 1 calc GR
H30C H -1.0971 -0.2999 0.1577 0.039 Uiso 1 calc GR
C19 C -0.1485(6) -0.3516(4) -0.5896(5) 0.0223(13) Uani 1 d .
H19 H -0.0921 -0.3055 -0.5792 0.027 Uiso 1 calc R
C7 C -0.6097(8) -0.6427(4) -0.2706(6) 0.0289(15) Uani 1 d .
H7 H -0.5316 -0.6550 -0.2196 0.035 Uiso 1 calc R
C27 C -0.6729(7) -0.3068(4) 0.2457(6) 0.0300(16) Uani 1 d .
H27 H -0.6471 -0.2913 0.3239 0.036 Uiso 1 calc R
C33 C -0.7321(7) -0.3922(4) -0.4172(5) 0.0273(15) Uani 1 d .
H33A H -0.7862 -0.4408 -0.4322 0.041 Uiso 1 calc GR
H33B H -0.6329 -0.4053 -0.4094 0.041 Uiso 1 calc GR
H33C H -0.7488 -0.3551 -0.4827 0.041 Uiso 1 calc GR
C6 C -0.7427(8) -0.6521(4) -0.2356(6) 0.0317(16) Uani 1 d .
H6 H -0.7560 -0.6703 -0.1581 0.038 Uiso 1 calc R
C41 C -1.1583(8) -0.6029(4) -0.0827(5) 0.0313(16) Uani 1 d .
H41 H -1.1097 -0.6519 -0.0735 0.038 Uiso 1 calc R

loop_
_atom_site_aniso_label
_atom_site_aniso_U_11
_atom_site_aniso_U_22
_atom_site_aniso_U_33
_atom_site_aniso_U_23
_atom_site_aniso_U_13
_atom_site_aniso_U_12
S2 0.0240(8) 0.0149(8) 0.0199(7) -0.0001(6) 0.0017(5) -0.0004(6)
S1 0.0239(8) 0.0172(8) 0.0200(7) 0.0004(6) 0.0009(5) -0.0001(6)
O4 0.029(2) 0.011(2) 0.023(2) -0.0014(18) 0.0016(16) 0.0007(18)
O3 0.029(2) 0.022(2) 0.032(2) 0.003(2) 0.0069(18) -0.002(2)
O2 0.035(2) 0.021(2) 0.032(2) 0.001(2) -0.0007(18) -0.001(2)
O1 0.028(2) 0.018(2) 0.028(2) 0.0028(19) 0.0012(17) -0.0008(19)
N4 0.027(3) 0.023(3) 0.019(2) -0.002(2) 0.0014(19) -0.003(2)
N3 0.019(3) 0.019(3) 0.023(3) 0.001(2) 0.0013(19) 0.001(2)
C29 0.024(3) 0.015(3) 0.023(3) 0.005(2) 0.001(2) 0.002(3)
N1 0.014(2) 0.022(3) 0.025(3) -0.001(2) 0.0012(19) -0.002(2)
N2 0.024(3) 0.027(3) 0.020(2) 0.000(2) 0.002(2) -0.001(2)
C3 0.015(3) 0.013(3) 0.034(3) -0.007(3) 0.003(2) -0.005(2)
C4 0.022(3) 0.020(3) 0.035(3) -0.011(3) 0.004(3) -0.006(3)
C25 0.022(3) 0.017(3) 0.028(3) 0.008(3) -0.001(2) 0.000(3)
C24 0.017(3) 0.014(3) 0.031(3) 0.005(3) 0.002(2) -0.002(2)
C37 0.029(3) 0.017(3) 0.016(3) -0.002(2) -0.003(2) -0.003(3)
C15 0.032(3) 0.016(3) 0.023(3) 0.000(3) 0.000(3) 0.003(3)
C11 0.021(3) 0.023(4) 0.026(3) 0.006(3) -0.001(2) -0.008(3)
C16 0.030(3) 0.021(3) 0.012(3) 0.001(2) -0.001(2) -0.002(3)
C14 0.027(3) 0.019(4) 0.022(3) -0.007(3) -0.001(2) -0.001(3)
C36 0.032(4) 0.017(3) 0.022(3) 0.001(3) 0.002(3) 0.005(3)
C1 0.030(3) 0.019(4) 0.018(3) -0.004(3) 0.001(2) -0.001(3)
C32 0.021(3) 0.023(4) 0.024(3) -0.004(3) 0.003(2) -0.001(3)
C10 0.028(3) 0.022(4) 0.030(3) 0.001(3) 0.005(3) 0.001(3)
C8 0.025(3) 0.013(3) 0.029(3) -0.004(3) 0.005(2) -0.005(3)
C38 0.022(3) 0.026(4) 0.025(3) -0.002(3) 0.004(2) 0.001(3)
C34 0.032(3) 0.017(4) 0.018(3) -0.006(2) 0.001(2) 0.004(3)
C26 0.028(4) 0.025(4) 0.035(4) 0.009(3) -0.002(3) -0.007(3)
C28 0.031(4) 0.015(3) 0.028(3) 0.004(3) 0.002(3) 0.001(3)
C17 0.030(3) 0.018(4) 0.024(3) -0.004(3) 0.000(2) -0.001(3)
C31 0.026(3) 0.020(4) 0.030(3) -0.001(3) 0.002(3) 0.002(3)
C40 0.052(4) 0.021(4) 0.022(3) 0.003(3) 0.002(3) -0.012(3)
C23 0.032(3) 0.013(3) 0.022(3) 0.004(2) 0.000(3) 0.000(3)
C18 0.024(3) 0.025(4) 0.030(3) 0.000(3) -0.001(3) -0.008(3)
C9 0.028(4) 0.026(4) 0.028(3) 0.004(3) 0.006(3) -0.002(3)
C13 0.021(3) 0.021(4) 0.026(3) 0.009(3) 0.003(2) 0.008(3)
C22 0.021(3) 0.019(3) 0.020(3) 0.001(2) -0.001(2) 0.003(3)
C21 0.025(3) 0.022(4) 0.022(3) 0.001(3) 0.001(2) -0.002(3)
C42 0.043(4) 0.018(4) 0.016(3) 0.000(2) -0.001(3) -0.003(3)
C2 0.045(4) 0.014(3) 0.021(3) -0.002(3) 0.000(3) 0.000(3)
C5 0.038(4) 0.020(4) 0.038(4) -0.009(3) 0.013(3) -0.005(3)
C12 0.024(3) 0.030(4) 0.027(3) 0.003(3) -0.001(3) -0.001(3)
C35 0.022(3) 0.020(4) 0.022(3) -0.003(2) 0.000(2) -0.001(3)
C20 0.037(4) 0.015(3) 0.025(3) -0.001(3) -0.005(3) 0.003(3)
C39 0.039(4) 0.033(4) 0.028(3) -0.003(3) 0.010(3) -0.009(3)
C30 0.018(3) 0.031(4) 0.029(3) 0.002(3) -0.002(2) 0.002(3)
C19 0.025(3) 0.023(4) 0.019(3) -0.002(2) 0.001(2) -0.006(3)
C7 0.044(4) 0.017(3) 0.025(3) -0.005(3) -0.005(3) -0.005(3)
C27 0.041(4) 0.025(4) 0.024(3) 0.003(3) -0.006(3) -0.003(3)
C33 0.035(4) 0.027(4) 0.020(3) -0.003(3) -0.001(3) 0.001(3)
C6 0.042(4) 0.026(4) 0.027(3) -0.004(3) 0.011(3) -0.011(3)
C41 0.056(5) 0.015(4) 0.022(3) 0.004(3) -0.004(3) 0.003(3)

loop_
_atom_type_symbol
_atom_type_description
_atom_type_scat_dispersion_real
_atom_type_scat_dispersion_imag
_atom_type_scat_source
C C 0.0033 0.0016 'International Tables Vol C Tables 4.2.6.8 and 6.1.1.4'
H H 0.0000 0.0000 'International Tables Vol C Tables 4.2.6.8 and 6.1.1.4'
N N 0.0061 0.0033 'International Tables Vol C Tables 4.2.6.8 and 6.1.1.4'
O O 0.0106 0.0060 'International Tables Vol C Tables 4.2.6.8 and 6.1.1.4'
S S 0.1246 0.1234 'International Tables Vol C Tables 4.2.6.8 and 6.1.1.4'

loop_
_geom_angle_atom_site_label_1
_geom_angle_atom_site_label_2
_geom_angle_atom_site_label_3
_geom_angle
O4 S2 O3 119.3(3)
O4 S2 N4 107.7(3)
O4 S2 C34 107.0(3)
O3 S2 N4 107.8(3)
O3 S2 C34 106.5(3)
N4 S2 C34 108.2(3)
O2 S1 N2 107.5(3)
O2 S1 C13 106.8(3)
O1 S1 O2 120.1(3)
O1 S1 N2 107.5(3)
O1 S1 C13 106.9(3)
N2 S1 C13 107.6(3)
C32 N4 S2 117.4(4)
C35 N4 S2 120.3(4)
C35 N4 C32 120.1(5)
C29 N3 C22 108.7(5)
C29 N3 C30 126.2(5)
C22 N3 C30 125.0(5)
N3 C29 C24 109.1(5)
N3 C29 C28 130.5(6)
C28 C29 C24 120.4(6)
C1 N1 C9 125.3(5)
C8 N1 C1 107.4(5)
C8 N1 C9 126.8(5)
C11 N2 S1 117.9(4)
C11 N2 C14 119.4(5)
C14 N2 S1 120.9(4)
C4 C3 C8 120.9(6)
C4 C3 C2 133.4(6)
C8 C3 C2 105.8(5)
C3 C4 C5 117.9(6)
C24 C25 C26 119.2(6)
C29 C24 C23 105.0(5)
C25 C24 C29 120.1(6)
C25 C24 C23 134.9(6)
C38 C37 C36 121.1(6)
C38 C37 C42 119.2(6)
C42 C37 C36 119.7(6)
C16 C15 C14 109.2(5)
C1 C15 C16 113.9(5)
C1 C15 C14 111.1(5)
N2 C11 C10 110.6(5)
N2 C11 C12 110.1(5)
C12 C11 C10 112.8(6)
C17 C16 C15 120.9(6)
C21 C16 C15 120.9(6)
C21 C16 C17 118.2(6)
N2 C14 C15 115.3(5)
C37 C36 C35 110.4(5)
C22 C36 C37 112.2(5)
C22 C36 C35 110.7(5)
N1 C1 C15 119.5(5)
C2 C1 N1 109.8(5)
C2 C1 C15 130.4(5)
N4 C32 C31 110.7(5)
N4 C32 C33 109.2(5)
C33 C32 C31 111.4(5)
C2 C10 C11 114.5(5)
N1 C8 C3 110.0(6)
N1 C8 C7 129.8(6)
C3 C8 C7 120.1(6)
C37 C38 C39 120.2(6)
C25 C26 C27 120.1(6)
C27 C28 C29 117.8(6)
C18 C17 C16 120.8(6)
C23 C31 C32 113.1(5)
C39 C40 C41 119.1(6)
C24 C23 C31 124.8(6)
C22 C23 C24 109.0(5)
C22 C23 C31 126.3(6)
C19 C18 C17 121.0(6)
N3 C22 C36 120.3(5)
C23 C22 N3 108.2(5)
C23 C22 C36 131.5(6)
C16 C21 C20 120.9(6)
C41 C42 C37 120.3(6)
C3 C2 C10 126.4(6)
C1 C2 C3 107.0(5)
C1 C2 C10 126.6(6)
C6 C5 C4 120.9(7)
N4 C35 C36 115.1(5)
C19 C20 C21 120.0(6)
C40 C39 C38 120.6(6)
C18 C19 C20 119.1(6)
C6 C7 C8 117.7(6)
C28 C27 C26 122.4(6)
C5 C6 C7 122.5(7)
C42 C41 C40 120.6(6)

loop_
_geom_bond_atom_site_label_1
_geom_bond_atom_site_label_2
_geom_bond_distance
S2 O4 1.404(4)
S2 O3 1.439(5)
S2 N4 1.616(6)
S2 C34 1.766(6)
S1 O2 1.427(5)
S1 O1 1.422(5)
S1 N2 1.616(6)
S1 C13 1.770(6)
N4 C32 1.475(8)
N4 C35 1.466(8)
N3 C29 1.370(8)
N3 C22 1.402(8)
N3 C30 1.445(8)
C29 C24 1.414(9)
C29 C28 1.414(9)
N1 C1 1.399(8)
N1 C8 1.370(8)
N1 C9 1.434(8)
N2 C11 1.470(8)
N2 C14 1.472(8)
C3 C4 1.385(9)
C3 C8 1.401(9)
C3 C2 1.451(9)
C4 C5 1.403(10)
C25 C24 1.379(8)
C25 C26 1.392(9)
C24 C23 1.443(9)
C37 C36 1.531(9)
C37 C38 1.376(9)
C37 C42 1.398(9)
C15 C16 1.530(9)
C15 C14 1.559(8)
C15 C1 1.513(9)
C11 C10 1.544(9)
C11 C12 1.507(9)
C16 C17 1.381(9)
C16 C21 1.380(9)
C36 C22 1.491(8)
C36 C35 1.559(8)
C1 C2 1.372(9)
C32 C31 1.539(9)
C32 C33 1.522(9)
C10 C2 1.494(9)
C8 C7 1.412(9)
C38 C39 1.392(10)
C26 C27 1.395(10)
C28 C27 1.361(9)
C17 C18 1.374(9)
C31 C23 1.520(9)
C40 C39 1.380(11)
C40 C41 1.388(10)
C23 C22 1.360(9)
C18 C19 1.366(10)
C21 C20 1.387(9)
C42 C41 1.376(10)
C5 C6 1.366(10)
C20 C19 1.377(9)
C7 C6 1.369(10)
